data_4029612
loop_
_publ_author_name
'Bruce, Alexandra M.'
'Weyburne, Emily S.'
'Engle, James T.'
'Ziegler, Christopher J.'
'Geier, 3rd, G Richard'

_publ_section_title
;
 Phlorins Bearing Different Substituents at the sp(3)-Hybridized
 Meso-Position.
;
_journal_issue 12
_journal_name_full 'The Journal of organic chemistry'
_journal_page_first 5664
_journal_page_last 5672
_journal_paper_doi 10.1021/jo5008256
_journal_volume 79
_journal_year 2014
_chemical_formula_sum 'C40 H17 F15 N4'
_chemical_formula_weight 838.58
_chemical_name_systematic
; 
 5,5-dimethyl-10,15,20-tris(pentafluorophenyl)phlorin 
;
_space_group_IT_number 19
_symmetry_cell_setting orthorhombic
_symmetry_space_group_name_Hall 'P 2ac 2ab'
_symmetry_space_group_name_H-M 'P 21 21 21'
_atom_sites_solution_hydrogens geom
_atom_sites_solution_primary direct
_atom_sites_solution_secondary difmap
_audit_creation_method SHELXL-97
_cell_angle_alpha 90.00
_cell_angle_beta 90.00
_cell_angle_gamma 90.00
_cell_formula_units_Z 4
_cell_length_a 9.5063(8)
_cell_length_b 15.9513(14)
_cell_length_c 26.920(2)
_cell_measurement_reflns_used 4196
_cell_measurement_temperature 100(2)
_cell_measurement_theta_max 19.65
_cell_measurement_theta_min 2.27
_cell_volume 4082.1(6)
_computing_cell_refinement 'Bruker SMART'
_computing_data_collection 'Bruker SMART'
_computing_data_reduction 'Bruker SAINT'
_computing_molecular_graphics 'Bruker SHELXTL'
_computing_publication_material 'Bruker SHELXTL'
_computing_structure_refinement 'SHELXL-97 (Sheldrick, 2008)'
_computing_structure_solution 'SHELXS-97 (Sheldrick, 2008)'
_diffrn_ambient_temperature 100(2)
_diffrn_measured_fraction_theta_full 0.998
_diffrn_measured_fraction_theta_max 0.998
_diffrn_measurement_device_type 'CCD area detector'
_diffrn_measurement_method 'phi and omega scans'
_diffrn_radiation_monochromator graphite
_diffrn_radiation_source 'fine-focus sealed tube'
_diffrn_radiation_type MoK\a
_diffrn_radiation_wavelength 0.71073
_diffrn_reflns_av_R_equivalents 0.0627
_diffrn_reflns_av_sigmaI/netI 0.0707
_diffrn_reflns_limit_h_max 12
_diffrn_reflns_limit_h_min -12
_diffrn_reflns_limit_k_max 20
_diffrn_reflns_limit_k_min -20
_diffrn_reflns_limit_l_max 34
_diffrn_reflns_limit_l_min -34
_diffrn_reflns_number 35184
_diffrn_reflns_theta_full 27.50
_diffrn_reflns_theta_max 27.50
_diffrn_reflns_theta_min 1.48
_exptl_absorpt_coefficient_mu 0.129
_exptl_absorpt_correction_T_max 0.9923
_exptl_absorpt_correction_T_min 0.9585
_exptl_absorpt_correction_type multi-scan
_exptl_absorpt_process_details 'SADABS; Sheldrick, 2000 [Sheldrick, G. M. (2000)]'
_exptl_crystal_colour red
_exptl_crystal_density_diffrn 1.364
_exptl_crystal_density_meas ?
_exptl_crystal_density_method 'not measured'
_exptl_crystal_description needle
_exptl_crystal_F_000 1680
_exptl_crystal_size_max 0.33
_exptl_crystal_size_mid 0.06
_exptl_crystal_size_min 0.06
_platon_squeeze_details
;
;
_platon_squeeze_void_average_x 0.724
_platon_squeeze_void_average_y 0.837
_platon_squeeze_void_average_z 0.314
_platon_squeeze_void_count_electrons 57
_platon_squeeze_void_volume 211
_refine_diff_density_max 0.445
_refine_diff_density_min -0.247
_refine_diff_density_rms 0.044
_refine_ls_abs_structure_details 'Flack H D (1983), Acta Cryst. A39, 876-881'
_refine_ls_abs_structure_Flack -0.1(6)
_refine_ls_extinction_method none
_refine_ls_goodness_of_fit_ref 1.451
_refine_ls_hydrogen_treatment constr
_refine_ls_matrix_type full
_refine_ls_number_parameters 535
_refine_ls_number_reflns 9313
_refine_ls_number_restraints 0
_refine_ls_restrained_S_all 1.451
_refine_ls_R_factor_all 0.1103
_refine_ls_R_factor_gt 0.0670
_refine_ls_shift/su_max 0.001
_refine_ls_shift/su_mean 0.000
_refine_ls_structure_factor_coef Fsqd
_refine_ls_weighting_details 'calc w=1/[\s^2^(Fo^2^)+(0.0000P)^2^+0.0000P] where P=(Fo^2^+2Fc^2^)/3'
_refine_ls_weighting_scheme calc
_refine_ls_wR_factor_gt 0.0688
_refine_ls_wR_factor_ref 0.0733
_reflns_number_gt 5439
_reflns_number_total 9313
_reflns_threshold_expression >2sigma(I)
_cod_data_source_file jo5008256_si_002.cif
_cod_data_source_block 3a
_cod_depositor_comments
;
The following automatic conversions were performed:

'_symmetry_cell_setting' value 'Orthorhombic' changed to
'orthorhombic' according to
/usr/data/users/saulius/crontab/automatic-downloads/rss-feeds/ACS/lib/dictionaries/cif_core.dic
dictionary named 'cif_core.dic' version 2.4.2 from 2011-04-26.

Automatic conversion script
Id: cif_fix_values 2281 2013-09-26 08:29:07Z andrius 

 Adding full bibliography for 4029612--4029614.cif.

The following automatic conversions were performed:

'_exptl_crystal_density_meas' value 'not measured' was changed to '?'
- the value is perceived as not measured.

Automatic conversion script
Id: cif_fix_values 3008 2015-01-20 13:52:24Z robertas 
;
_cod_original_sg_symbol_H-M P2(1)2(1)2(1)
_cod_database_code 4029612

loop_
_symmetry_equiv_pos_as_xyz
'x, y, z'
'-x+1/2, -y, z+1/2'
'-x, y+1/2, -z+1/2'
'x+1/2, -y+1/2, -z'

loop_
_atom_site_label
_atom_site_type_symbol
_atom_site_fract_x
_atom_site_fract_y
_atom_site_fract_z
_atom_site_U_iso_or_equiv
_atom_site_adp_type
_atom_site_occupancy
_atom_site_symmetry_multiplicity
_atom_site_calc_flag
_atom_site_refinement_flags
C1 C 0.4600(4) 0.3157(2) 1.05425(12) 0.0406(9) Uani 1 1 d .
C2 C 0.5701(4) 0.3326(2) 1.08629(13) 0.0552(11) Uani 1 1 d .
H2 H 0.6192 0.3842 1.0895 0.066 Uiso 1 1 calc R
C3 C 0.5953(4) 0.2583(2) 1.11332(13) 0.0583(11) Uani 1 1 d .
H3 H 0.6646 0.2517 1.1385 0.070 Uiso 1 1 calc R
C4 C 0.5042(3) 0.1971(2) 1.09758(12) 0.0404(9) Uani 1 1 d .
C5 C 0.4888(3) 0.1123(2) 1.11227(12) 0.0420(9) Uani 1 1 d .
C6 C 0.4369(4) 0.0484(2) 1.08270(12) 0.0413(9) Uani 1 1 d .
C7 C 0.3981(3) -0.0341(2) 1.09764(12) 0.0457(10) Uani 1 1 d .
H7 H 0.4040 -0.0558 1.1304 0.055 Uiso 1 1 calc R
C8 C 0.3516(4) -0.0761(2) 1.05742(12) 0.0503(10) Uani 1 1 d .
H8 H 0.3149 -0.1315 1.0574 0.060 Uiso 1 1 calc R
C9 C 0.3668(3) -0.0235(2) 1.01489(13) 0.0403(9) Uani 1 1 d .
C10 C 0.3533(3) -0.0437(2) 0.96568(12) 0.0402(9) Uani 1 1 d .
C11 C 0.3870(3) 0.0104(2) 0.92581(12) 0.0384(9) Uani 1 1 d .
C12 C 0.4002(4) -0.0176(2) 0.87485(12) 0.0538(11) Uani 1 1 d .
H12 H 0.3780 -0.0717 0.8624 0.065 Uiso 1 1 calc R
C13 C 0.4494(4) 0.0468(2) 0.84877(12) 0.0560(11) Uani 1 1 d .
H13 H 0.4714 0.0469 0.8144 0.067 Uiso 1 1 calc R
C14 C 0.4628(4) 0.1164(2) 0.88246(13) 0.0416(9) Uani 1 1 d .
C15 C 0.5116(3) 0.1941(2) 0.87015(11) 0.0394(9) Uani 1 1 d .
C16 C 0.5177(3) 0.2660(2) 0.90167(12) 0.0413(9) Uani 1 1 d .
C17 C 0.5876(3) 0.3414(2) 0.89669(12) 0.0489(10) Uani 1 1 d .
H17 H 0.6461 0.3573 0.8697 0.059 Uiso 1 1 calc R
C18 C 0.5572(4) 0.3904(2) 0.93852(13) 0.0514(10) Uani 1 1 d .
H18 H 0.5945 0.4444 0.9454 0.062 Uiso 1 1 calc R
C19 C 0.4635(4) 0.3468(2) 0.96802(12) 0.0422(9) Uani 1 1 d .
C20 C 0.3927(4) 0.3676(2) 1.01512(12) 0.0403(9) Uani 1 1 d .
C21 C 0.2344(3) 0.3512(2) 1.01164(12) 0.0548(10) Uani 1 1 d .
H21A H 0.2182 0.2931 1.0012 0.082 Uiso 1 1 calc R
H21B H 0.1926 0.3894 0.9873 0.082 Uiso 1 1 calc R
H21C H 0.1910 0.3605 1.0442 0.082 Uiso 1 1 calc R
C22 C 0.4158(4) 0.4613(2) 1.02629(12) 0.0650(12) Uani 1 1 d .
H22A H 0.3793 0.4950 0.9987 0.098 Uiso 1 1 calc R
H22B H 0.5166 0.4722 1.0304 0.098 Uiso 1 1 calc R
H22C H 0.3661 0.4764 1.0569 0.098 Uiso 1 1 calc R
C23 C 0.5328(4) 0.0916(2) 1.16393(13) 0.0470(10) Uani 1 1 d .
C24 C 0.4531(5) 0.1136(3) 1.20438(15) 0.0737(13) Uani 1 1 d .
C25 C 0.4932(5) 0.1013(3) 1.25280(17) 0.0851(15) Uani 1 1 d .
C26 C 0.6159(5) 0.0623(3) 1.26259(15) 0.0775(15) Uani 1 1 d .
C27 C 0.7009(4) 0.0390(2) 1.22365(17) 0.0618(11) Uani 1 1 d .
C28 C 0.6616(4) 0.0531(2) 1.17540(14) 0.0522(10) Uani 1 1 d .
C29 C 0.3202(4) -0.1341(2) 0.95476(12) 0.0457(9) Uani 1 1 d .
C30 C 0.4106(4) -0.1981(3) 0.96630(14) 0.0546(11) Uani 1 1 d .
C31 C 0.3841(6) -0.2807(3) 0.95766(15) 0.0674(13) Uani 1 1 d .
C32 C 0.2606(5) -0.3033(3) 0.93538(15) 0.0668(13) Uani 1 1 d .
C33 C 0.1687(5) -0.2419(3) 0.92153(14) 0.0620(12) Uani 1 1 d .
C34 C 0.1970(4) -0.1591(2) 0.93146(13) 0.0515(10) Uani 1 1 d .
C35 C 0.5598(4) 0.2105(2) 0.81868(13) 0.0438(9) Uani 1 1 d .
C36 C 0.6784(5) 0.1744(2) 0.79773(16) 0.0651(12) Uani 1 1 d .
C37 C 0.7211(5) 0.1897(3) 0.74888(19) 0.0764(15) Uani 1 1 d .
C38 C 0.6475(5) 0.2472(3) 0.72112(16) 0.0722(14) Uani 1 1 d .
C39 C 0.5352(5) 0.2863(2) 0.74022(15) 0.0619(12) Uani 1 1 d .
C40 C 0.4903(4) 0.2663(2) 0.78762(13) 0.0508(10) Uani 1 1 d .
F1 F 0.3289(3) 0.15108(17) 1.19642(8) 0.1087(10) Uani 1 1 d .
F2 F 0.4093(3) 0.1238(2) 1.29090(9) 0.1579(15) Uani 1 1 d .
F3 F 0.6620(3) 0.05060(17) 1.30988(8) 0.1220(11) Uani 1 1 d .
F4 F 0.8281(3) 0.00280(14) 1.23361(8) 0.0902(8) Uani 1 1 d .
F5 F 0.7470(2) 0.02965(14) 1.13873(8) 0.0799(7) Uani 1 1 d .
F6 F 0.5366(2) -0.17936(13) 0.98633(8) 0.0791(7) Uani 1 1 d .
F7 F 0.4773(3) -0.34101(14) 0.96987(9) 0.1018(9) Uani 1 1 d .
F8 F 0.2303(3) -0.38396(13) 0.92624(9) 0.0989(9) Uani 1 1 d .
F9 F 0.0454(3) -0.26299(14) 0.89969(8) 0.0886(8) Uani 1 1 d .
F10 F 0.1006(2) -0.10095(13) 0.91803(8) 0.0706(7) Uani 1 1 d .
F11 F 0.7570(2) 0.12142(15) 0.82455(10) 0.1005(9) Uani 1 1 d .
F12 F 0.8359(3) 0.15378(17) 0.73009(10) 0.1227(11) Uani 1 1 d .
F13 F 0.6889(3) 0.26419(15) 0.67393(8) 0.1089(9) Uani 1 1 d .
F14 F 0.4634(3) 0.34293(16) 0.71229(8) 0.0995(9) Uani 1 1 d .
F15 F 0.3747(2) 0.30440(13) 0.80368(8) 0.0732(7) Uani 1 1 d .
N1 N 0.4251(3) 0.23288(16) 1.06072(9) 0.0434(7) Uani 1 1 d .
H1 H 0.3604 0.2063 1.0435 0.052 Uiso 1 1 calc R
N2 N 0.4144(3) 0.05290(16) 1.03239(9) 0.0410(7) Uani 1 1 d .
H2A H 0.4282 0.0978 1.0140 0.049 Uiso 1 1 calc R
N3 N 0.4214(3) 0.09163(16) 0.92989(9) 0.0369(7) Uani 1 1 d .
N4 N 0.4440(3) 0.26998(16) 0.94573(9) 0.0408(7) Uani 1 1 d .
H4 H 0.3919 0.2292 0.9579 0.049 Uiso 1 1 calc R

loop_
_atom_site_aniso_label
_atom_site_aniso_U_11
_atom_site_aniso_U_22
_atom_site_aniso_U_33
_atom_site_aniso_U_23
_atom_site_aniso_U_13
_atom_site_aniso_U_12
C1 0.046(2) 0.0271(19) 0.049(2) -0.0094(17) 0.006(2) -0.0057(18)
C2 0.067(3) 0.035(2) 0.063(3) 0.001(2) -0.009(2) -0.007(2)
C3 0.058(3) 0.058(3) 0.059(3) -0.003(2) -0.017(2) 0.001(2)
C4 0.035(2) 0.040(2) 0.046(2) -0.0067(19) -0.0042(18) -0.0013(19)
C5 0.047(2) 0.048(2) 0.030(2) 0.0016(18) -0.0092(18) 0.006(2)
C6 0.049(2) 0.033(2) 0.041(2) 0.0029(18) 0.0032(19) 0.0076(19)
C7 0.058(3) 0.045(2) 0.034(2) 0.0038(18) 0.004(2) 0.008(2)
C8 0.069(3) 0.040(2) 0.043(2) 0.003(2) 0.006(2) -0.005(2)
C9 0.048(2) 0.040(2) 0.033(2) 0.0005(18) -0.0017(18) -0.0054(18)
C10 0.044(2) 0.037(2) 0.039(2) -0.0062(18) 0.0005(18) -0.0043(18)
C11 0.048(2) 0.041(2) 0.0259(19) -0.0008(17) 0.0016(17) 0.0016(19)
C12 0.068(3) 0.040(2) 0.053(3) 0.005(2) -0.006(2) -0.010(2)
C13 0.078(3) 0.053(2) 0.037(2) 0.001(2) 0.005(2) 0.001(2)
C14 0.042(2) 0.037(2) 0.046(2) -0.0017(19) -0.0044(19) -0.0043(19)
C15 0.043(2) 0.045(2) 0.031(2) 0.0020(17) 0.0000(17) 0.0043(19)
C16 0.038(2) 0.044(2) 0.042(2) 0.0060(19) -0.0052(18) -0.0029(19)
C17 0.047(2) 0.055(2) 0.045(2) 0.011(2) 0.0106(19) -0.004(2)
C18 0.059(3) 0.044(2) 0.052(2) -0.007(2) 0.002(2) -0.013(2)
C19 0.043(2) 0.033(2) 0.051(2) 0.0018(18) -0.0044(19) -0.0084(19)
C20 0.041(2) 0.044(2) 0.036(2) 0.0031(18) 0.0010(19) -0.0003(19)
C21 0.057(3) 0.057(3) 0.050(2) 0.009(2) -0.003(2) 0.013(2)
C22 0.097(3) 0.042(2) 0.056(3) -0.004(2) 0.007(2) -0.002(2)
C23 0.060(3) 0.037(2) 0.045(2) -0.0083(18) 0.006(2) 0.004(2)
C24 0.071(3) 0.096(4) 0.054(3) 0.001(3) -0.017(3) 0.043(3)
C25 0.090(4) 0.120(4) 0.045(3) -0.009(3) 0.004(3) 0.050(3)
C26 0.106(4) 0.088(4) 0.039(3) -0.002(3) -0.025(3) 0.020(3)
C27 0.060(3) 0.051(3) 0.075(3) 0.002(2) -0.018(3) 0.011(2)
C28 0.059(3) 0.049(2) 0.048(2) -0.001(2) -0.011(2) 0.012(2)
C29 0.052(2) 0.047(2) 0.038(2) -0.0007(18) 0.001(2) -0.006(2)
C30 0.062(3) 0.055(3) 0.046(2) -0.001(2) -0.005(2) -0.001(2)
C31 0.106(4) 0.042(3) 0.054(3) 0.002(2) 0.001(3) 0.002(3)
C32 0.100(4) 0.043(3) 0.058(3) -0.003(2) 0.007(3) -0.015(3)
C33 0.061(3) 0.065(3) 0.061(3) -0.023(3) 0.007(2) -0.031(3)
C34 0.052(3) 0.046(2) 0.056(3) -0.006(2) 0.008(2) -0.005(2)
C35 0.044(2) 0.034(2) 0.053(2) -0.0006(18) -0.001(2) -0.0043(18)
C36 0.071(3) 0.050(3) 0.074(3) 0.009(2) 0.015(3) 0.009(3)
C37 0.077(4) 0.060(3) 0.092(4) -0.019(3) 0.046(3) -0.007(3)
C38 0.098(4) 0.057(3) 0.061(3) -0.012(3) 0.033(3) -0.029(3)
C39 0.076(3) 0.057(3) 0.053(3) 0.002(2) -0.006(3) -0.018(3)
C40 0.054(3) 0.058(3) 0.041(2) 0.001(2) 0.007(2) -0.007(2)
F1 0.100(2) 0.177(3) 0.0491(15) -0.0104(16) 0.0003(14) 0.086(2)
F2 0.171(3) 0.254(4) 0.0484(16) -0.003(2) 0.0050(19) 0.124(3)
F3 0.160(3) 0.145(2) 0.0616(17) 0.0059(17) -0.0282(18) 0.064(2)
F4 0.0779(18) 0.100(2) 0.0927(19) 0.0046(15) -0.0298(15) 0.0297(16)
F5 0.0649(16) 0.105(2) 0.0701(16) -0.0004(14) 0.0113(13) 0.0239(15)
F6 0.0900(18) 0.0623(16) 0.0850(17) -0.0090(14) -0.0295(15) 0.0119(15)
F7 0.153(2) 0.0509(15) 0.102(2) 0.0032(14) -0.0152(19) 0.0237(18)
F8 0.150(2) 0.0447(15) 0.102(2) -0.0166(14) 0.0091(18) -0.0264(16)
F9 0.0841(18) 0.0790(17) 0.1026(19) -0.0290(15) 0.0029(16) -0.0318(15)
F10 0.0569(15) 0.0679(15) 0.0869(17) -0.0194(13) -0.0065(13) 0.0008(12)
F11 0.0827(18) 0.0928(19) 0.126(2) 0.0282(17) 0.0315(17) 0.0388(16)
F12 0.126(2) 0.106(2) 0.136(2) -0.0071(19) 0.081(2) 0.004(2)
F13 0.165(2) 0.107(2) 0.0550(15) -0.0033(15) 0.0428(17) -0.0442(19)
F14 0.124(2) 0.112(2) 0.0626(16) 0.0309(16) -0.0162(16) -0.0150(19)
F15 0.0699(16) 0.0821(17) 0.0676(15) 0.0208(13) 0.0010(13) 0.0144(14)
N1 0.0472(19) 0.0431(18) 0.0399(17) -0.0018(15) -0.0124(15) -0.0055(15)
N2 0.058(2) 0.0340(17) 0.0314(16) 0.0012(14) -0.0023(15) -0.0029(16)
N3 0.0396(18) 0.0364(17) 0.0346(17) 0.0037(14) 0.0030(14) 0.0010(14)
N4 0.0434(18) 0.0418(17) 0.0371(17) 0.0032(15) 0.0076(15) -0.0024(15)

loop_
_atom_type_symbol
_atom_type_description
_atom_type_scat_dispersion_real
_atom_type_scat_dispersion_imag
_atom_type_scat_source
C C 0.0033 0.0016 'International Tables Vol C Tables 4.2.6.8 and 6.1.1.4'
H H 0.0000 0.0000 'International Tables Vol C Tables 4.2.6.8 and 6.1.1.4'
N N 0.0061 0.0033 'International Tables Vol C Tables 4.2.6.8 and 6.1.1.4'
F F 0.0171 0.0103 'International Tables Vol C Tables 4.2.6.8 and 6.1.1.4'

loop_
_geom_angle_atom_site_label_1
_geom_angle_atom_site_label_2
_geom_angle_atom_site_label_3
_geom_angle
N1 C1 C2 106.9(3)
N1 C1 C20 121.5(3)
C2 C1 C20 131.3(3)
C1 C2 C3 106.6(3)
C4 C3 C2 109.3(3)
N1 C4 C3 105.9(3)
N1 C4 C5 122.9(3)
C3 C4 C5 131.2(4)
C6 C5 C4 125.4(3)
C6 C5 C23 118.3(3)
C4 C5 C23 116.3(3)
N2 C6 C5 125.8(3)
N2 C6 C7 106.6(3)
C5 C6 C7 127.6(3)
C8 C7 C6 108.5(3)
C7 C8 C9 108.6(3)
C10 C9 N2 124.6(3)
C10 C9 C8 129.0(3)
N2 C9 C8 106.1(3)
C9 C10 C11 124.7(3)
C9 C10 C29 115.7(3)
C11 C10 C29 118.9(3)
N3 C11 C10 125.7(3)
N3 C11 C12 110.7(3)
C10 C11 C12 123.4(3)
C13 C12 C11 107.0(3)
C12 C13 C14 107.1(3)
C15 C14 N3 125.2(3)
C15 C14 C13 125.3(3)
N3 C14 C13 109.4(3)
C14 C15 C16 126.8(3)
C14 C15 C35 119.5(3)
C16 C15 C35 113.6(3)
N4 C16 C17 106.7(3)
N4 C16 C15 121.8(3)
C17 C16 C15 131.4(3)
C16 C17 C18 108.0(3)
C19 C18 C17 108.3(3)
N4 C19 C18 106.5(3)
N4 C19 C20 120.9(3)
C18 C19 C20 132.5(3)
C19 C20 C1 106.8(3)
C19 C20 C21 111.0(3)
C1 C20 C21 111.8(3)
C19 C20 C22 108.8(3)
C1 C20 C22 109.9(3)
C21 C20 C22 108.5(3)
C24 C23 C28 114.8(4)
C24 C23 C5 122.0(3)
C28 C23 C5 123.2(3)
F1 C24 C23 118.3(4)
F1 C24 C25 117.4(4)
C23 C24 C25 124.3(4)
F2 C25 C26 119.1(4)
F2 C25 C24 121.4(4)
C26 C25 C24 119.5(4)
C25 C26 F3 121.7(4)
C25 C26 C27 119.0(4)
F3 C26 C27 119.2(4)
F4 C27 C28 119.8(4)
F4 C27 C26 119.0(4)
C28 C27 C26 121.2(4)
F5 C28 C27 119.4(4)
F5 C28 C23 119.4(3)
C27 C28 C23 121.2(4)
C30 C29 C34 114.7(4)
C30 C29 C10 122.6(3)
C34 C29 C10 122.7(3)
F6 C30 C31 116.6(4)
F6 C30 C29 118.9(4)
C31 C30 C29 124.5(4)
F7 C31 C30 121.8(4)
F7 C31 C32 118.9(4)
C30 C31 C32 119.3(4)
F8 C32 C33 120.1(4)
F8 C32 C31 121.2(4)
C33 C32 C31 118.7(4)
F9 C33 C32 119.6(4)
F9 C33 C34 119.5(4)
C32 C33 C34 120.8(4)
F10 C34 C33 118.3(4)
F10 C34 C29 119.8(3)
C33 C34 C29 122.0(4)
C36 C35 C40 114.1(4)
C36 C35 C15 124.0(4)
C40 C35 C15 121.9(3)
F11 C36 C35 119.8(4)
F11 C36 C37 117.1(4)
C35 C36 C37 123.1(4)
F12 C37 C38 119.8(5)
F12 C37 C36 121.3(5)
C38 C37 C36 118.7(4)
C39 C38 F13 119.8(5)
C39 C38 C37 120.5(4)
F13 C38 C37 119.7(5)
C38 C39 F14 119.8(4)
C38 C39 C40 119.6(4)
F14 C39 C40 120.6(4)
F15 C40 C39 116.8(4)
F15 C40 C35 119.4(3)
C39 C40 C35 123.8(4)
C4 N1 C1 111.1(3)
C6 N2 C9 109.9(3)
C11 N3 C14 105.6(3)
C19 N4 C16 110.3(3)

loop_
_geom_bond_atom_site_label_1
_geom_bond_atom_site_label_2
_geom_bond_distance
C1 N1 1.374(4)
C1 C2 1.383(4)
C1 C20 1.484(4)
C2 C3 1.412(4)
C3 C4 1.373(4)
C4 N1 1.370(4)
C4 C5 1.417(4)
C5 C6 1.383(4)
C5 C23 1.489(4)
C6 N2 1.373(3)
C6 C7 1.425(4)
C7 C8 1.348(4)
C8 C9 1.427(4)
C9 C10 1.369(4)
C9 N2 1.383(4)
C10 C11 1.414(4)
C10 C29 1.505(4)
C11 N3 1.341(4)
C11 C12 1.448(4)
C12 C13 1.329(4)
C13 C14 1.439(4)
C14 C15 1.363(4)
C14 N3 1.394(4)
C15 C16 1.428(4)
C15 C35 1.483(4)
C16 N4 1.379(4)
C16 C17 1.381(4)
C17 C18 1.401(4)
C18 C19 1.382(4)
C19 N4 1.377(4)
C19 C20 1.473(4)
C20 C21 1.530(4)
C20 C22 1.541(4)
C23 C24 1.372(5)
C23 C28 1.405(4)
C24 F1 1.340(4)
C24 C25 1.372(5)
C25 F2 1.348(4)
C25 C26 1.348(5)
C26 F3 1.359(4)
C26 C27 1.375(5)
C27 F4 1.367(4)
C27 C28 1.370(5)
C28 F5 1.331(4)
C29 C30 1.370(4)
C29 C34 1.387(4)
C30 F6 1.347(4)
C30 C31 1.361(5)
C31 F7 1.348(4)
C31 C32 1.367(5)
C32 F8 1.341(4)
C32 C33 1.364(5)
C33 F9 1.354(4)
C33 C34 1.375(5)
C34 F10 1.353(4)
C35 C36 1.386(5)
C35 C40 1.389(4)
C36 F11 1.339(4)
C36 C37 1.398(5)
C37 F12 1.332(4)
C37 C38 1.374(6)
C38 C39 1.339(5)
C38 F13 1.357(4)
C39 F14 1.360(4)
C39 C40 1.382(5)
C40 F15 1.328(4)

loop_
_platon_squeeze_void_nr
4
